data_4083759
loop_
_publ_author_name
'Mampa, Richard M.'
'Fernandes, Manuel A.'
'Carlton, Laurence'

_publ_section_title
;
 Iron-57 NMR and Structural Study of [Fe(\h5-Cp)(SnPh3)(CO)(PR3)] (PR3=
 Phosphine, Phosphite). Separation of Steric and Electronic \s and \p
 Effects
;
_journal_name_full Organometallics
_journal_page_first 140626113119005
_journal_paper_doi 10.1021/om4011593
_journal_year 2014
_chemical_formula_moiety 'C37 H33 Fe O P Sn'
_chemical_formula_sum 'C37 H33 Fe O P Sn'
_chemical_formula_weight 699.14
_chemical_name_systematic
;
 ?
;
_space_group_IT_number 2
_symmetry_cell_setting triclinic
_symmetry_space_group_name_Hall '-P 1'
_symmetry_space_group_name_H-M 'P -1'
_atom_sites_solution_hydrogens geom
_atom_sites_solution_primary direct
_atom_sites_solution_secondary difmap
_audit_creation_method SHELXL-97
_cell_angle_alpha 87.082(3)
_cell_angle_beta 71.182(2)
_cell_angle_gamma 68.380(3)
_cell_formula_units_Z 2
_cell_length_a 10.1908(15)
_cell_length_b 12.2765(18)
_cell_length_c 14.472(2)
_cell_measurement_reflns_used 969
_cell_measurement_temperature 293(2)
_cell_measurement_theta_max 28.13
_cell_measurement_theta_min 2.23
_cell_volume 1588.5(4)
_computing_cell_refinement 'Bruker SMART'
_computing_data_collection 'Bruker SMART'
_computing_data_reduction 'Bruker SHELXTL'
_computing_molecular_graphics 'Bruker SHELXTL'
_computing_publication_material 'Bruker SHELXTL'
_computing_structure_refinement 'SHELXL-97 (Sheldrick, 1997)'
_computing_structure_solution 'Bruker SHELXTL'
_diffrn_ambient_temperature 293(2)
_diffrn_measured_fraction_theta_full 0.986
_diffrn_measured_fraction_theta_max 0.986
_diffrn_measurement_device_type 'CCD area detector'
_diffrn_measurement_method 'phi and omega scans'
_diffrn_radiation_monochromator graphite
_diffrn_radiation_source 'fine-focus sealed tube'
_diffrn_radiation_type MoK\a
_diffrn_radiation_wavelength 0.71073
_diffrn_reflns_av_R_equivalents 0.0227
_diffrn_reflns_av_sigmaI/netI 0.0245
_diffrn_reflns_limit_h_max 12
_diffrn_reflns_limit_h_min -12
_diffrn_reflns_limit_k_max 8
_diffrn_reflns_limit_k_min -15
_diffrn_reflns_limit_l_max 17
_diffrn_reflns_limit_l_min -17
_diffrn_reflns_number 9246
_diffrn_reflns_theta_full 26.00
_diffrn_reflns_theta_max 26.00
_diffrn_reflns_theta_min 1.49
_exptl_absorpt_coefficient_mu 1.321
_exptl_absorpt_correction_T_max 0.6773
_exptl_absorpt_correction_T_min 0.6202
_exptl_absorpt_correction_type integration
_exptl_absorpt_process_details
;
Face indexed abscorption corrections with XPREP
;
_exptl_crystal_colour 'dark yellow'
_exptl_crystal_density_diffrn 1.462
_exptl_crystal_density_method 'not measured'
_exptl_crystal_description irregular
_exptl_crystal_F_000 708
_exptl_crystal_size_max 0.40
_exptl_crystal_size_mid 0.32
_exptl_crystal_size_min 0.32
_refine_diff_density_max 0.737
_refine_diff_density_min -0.442
_refine_diff_density_rms 0.054
_refine_ls_extinction_method none
_refine_ls_goodness_of_fit_ref 1.038
_refine_ls_hydrogen_treatment constr
_refine_ls_matrix_type full
_refine_ls_number_parameters 371
_refine_ls_number_reflns 6152
_refine_ls_number_restraints 0
_refine_ls_restrained_S_all 1.038
_refine_ls_R_factor_all 0.0305
_refine_ls_R_factor_gt 0.0252
_refine_ls_shift/su_max 0.001
_refine_ls_shift/su_mean 0.000
_refine_ls_structure_factor_coef Fsqd
_refine_ls_weighting_details 'calc w=1/[\s^2^(Fo^2^)+(0.0324P)^2^+0.6813P] where P=(Fo^2^+2Fc^2^)/3'
_refine_ls_weighting_scheme calc
_refine_ls_wR_factor_gt 0.0622
_refine_ls_wR_factor_ref 0.0652
_reflns_number_gt 5480
_reflns_number_total 6152
_reflns_threshold_expression >2sigma(I)
_cod_data_source_file om4011593_si_002.cif
_cod_data_source_block 4m_lc5_a-cmpd5
_cod_depositor_comments
;
The following automatic conversions were performed:

'_symmetry_cell_setting' value 'Triclinic' changed to 'triclinic'
according to
/usr/data/users/saulius/crontab/automatic-downloads/rss-feeds/ACS/lib/dictionaries/cif_core.dic
dictionary named 'cif_core.dic' version 2.4.2 from 2011-04-26.

Automatic conversion script
Id: cif_fix_values 2281 2013-09-26 08:29:07Z andrius 
;
_cod_original_sg_symbol_H-M P-1
_cod_database_code 4083759

loop_
_symmetry_equiv_pos_as_xyz
'x, y, z'
'-x, -y, -z'

loop_
_atom_site_label
_atom_site_type_symbol
_atom_site_fract_x
_atom_site_fract_y
_atom_site_fract_z
_atom_site_U_iso_or_equiv
_atom_site_adp_type
_atom_site_occupancy
_atom_site_symmetry_multiplicity
_atom_site_calc_flag
_atom_site_refinement_flags
C1 C 0.4656(4) 0.5183(3) 0.3594(2) 0.0598(8) Uani 1 1 d .
H1 H 0.4375 0.5661 0.4157 0.072 Uiso 1 1 calc R
C2 C 0.5990(4) 0.4208(3) 0.3226(2) 0.0594(8) Uani 1 1 d .
H2 H 0.6746 0.3927 0.3505 0.071 Uiso 1 1 calc R
C3 C 0.5993(4) 0.3728(3) 0.2370(3) 0.0688(9) Uani 1 1 d .
H3 H 0.6745 0.3074 0.1980 0.083 Uiso 1 1 calc R
C4 C 0.4647(4) 0.4416(3) 0.2205(3) 0.0754(10) Uani 1 1 d .
H4 H 0.4358 0.4294 0.1684 0.090 Uiso 1 1 calc R
C5 C 0.3816(4) 0.5315(3) 0.2962(3) 0.0677(9) Uani 1 1 d .
H5 H 0.2882 0.5891 0.3033 0.081 Uiso 1 1 calc R
C6 C 0.6355(3) 0.5582(2) 0.0928(2) 0.0512(6) Uani 1 1 d .
C11 C 0.2590(3) 0.8101(2) 0.17351(18) 0.0428(5) Uani 1 1 d .
C12 C 0.2650(3) 0.7353(3) 0.1027(2) 0.0519(6) Uani 1 1 d .
H12 H 0.3429 0.6624 0.0852 0.062 Uiso 1 1 calc R
C13 C 0.1567(4) 0.7669(3) 0.0571(2) 0.0631(8) Uani 1 1 d .
H13 H 0.1641 0.7157 0.0088 0.076 Uiso 1 1 calc R
C14 C 0.0396(4) 0.8725(3) 0.0826(2) 0.0666(9) Uani 1 1 d .
H14 H -0.0337 0.8929 0.0529 0.080 Uiso 1 1 calc R
C15 C 0.0317(4) 0.9476(3) 0.1523(3) 0.0726(9) Uani 1 1 d .
H15 H -0.0476 1.0197 0.1701 0.087 Uiso 1 1 calc R
C16 C 0.1413(3) 0.9172(3) 0.1969(2) 0.0593(7) Uani 1 1 d .
H16 H 0.1351 0.9701 0.2434 0.071 Uiso 1 1 calc R
C21 C 0.5167(3) 0.9040(2) 0.19788(17) 0.0370(5) Uani 1 1 d .
C22 C 0.5067(3) 0.9889(2) 0.2630(2) 0.0487(6) Uani 1 1 d .
H22 H 0.4665 0.9844 0.3299 0.058 Uiso 1 1 calc R
C23 C 0.5552(4) 1.0800(3) 0.2301(2) 0.0597(7) Uani 1 1 d .
H23 H 0.5458 1.1363 0.2749 0.072 Uiso 1 1 calc R
C24 C 0.6169(3) 1.0873(3) 0.1319(2) 0.0579(7) Uani 1 1 d .
H24 H 0.6506 1.1478 0.1100 0.069 Uiso 1 1 calc R
C25 C 0.6287(3) 1.0049(3) 0.0661(2) 0.0559(7) Uani 1 1 d .
H25 H 0.6703 1.0096 -0.0007 0.067 Uiso 1 1 calc R
C26 C 0.5788(3) 0.9148(2) 0.09873(19) 0.0477(6) Uani 1 1 d .
H26 H 0.5870 0.8599 0.0531 0.057 Uiso 1 1 calc R
C31 C 0.2959(3) 0.8155(2) 0.39919(18) 0.0443(6) Uani 1 1 d .
C32 C 0.1524(3) 0.8172(4) 0.4346(2) 0.0737(10) Uani 1 1 d .
H32 H 0.1061 0.8089 0.3910 0.088 Uiso 1 1 calc R
C33 C 0.0757(4) 0.8310(4) 0.5345(3) 0.0974(14) Uani 1 1 d .
H33 H -0.0199 0.8293 0.5570 0.117 Uiso 1 1 calc R
C34 C 0.1386(4) 0.8468(3) 0.5993(2) 0.0829(11) Uani 1 1 d .
H34 H 0.0863 0.8569 0.6661 0.099 Uiso 1 1 calc R
C35 C 0.2791(4) 0.8480(3) 0.5662(2) 0.0700(9) Uani 1 1 d .
H35 H 0.3224 0.8596 0.6104 0.084 Uiso 1 1 calc R
C36 C 0.3578(3) 0.8319(2) 0.4667(2) 0.0530(7) Uani 1 1 d .
H36 H 0.4541 0.8321 0.4451 0.064 Uiso 1 1 calc R
C41 C 0.8764(3) 0.6391(2) 0.1204(2) 0.0519(6) Uani 1 1 d .
H41A H 0.8104 0.7186 0.1201 0.078 Uiso 1 1 calc R
H41B H 0.8981 0.5959 0.0604 0.078 Uiso 1 1 calc R
H41C H 0.9675 0.6390 0.1265 0.078 Uiso 1 1 calc R
C51 C 0.7737(3) 0.6519(2) 0.33102(19) 0.0425(5) Uani 1 1 d .
C52 C 0.7973(3) 0.7567(2) 0.3244(2) 0.0548(7) Uani 1 1 d .
H52 H 0.8232 0.7864 0.2636 0.066 Uiso 1 1 calc R
C53 C 0.7825(4) 0.8179(3) 0.4078(3) 0.0693(9) Uani 1 1 d .
H53 H 0.7992 0.8879 0.4024 0.083 Uiso 1 1 calc R
C54 C 0.7439(4) 0.7760(3) 0.4971(3) 0.0738(9) Uani 1 1 d .
H54 H 0.7333 0.8177 0.5527 0.089 Uiso 1 1 calc R
C55 C 0.7205(4) 0.6723(4) 0.5056(2) 0.0786(10) Uani 1 1 d .
H55 H 0.6950 0.6434 0.5668 0.094 Uiso 1 1 calc R
C56 C 0.7347(4) 0.6109(3) 0.4234(2) 0.0632(8) Uani 1 1 d .
H56 H 0.7178 0.5410 0.4298 0.076 Uiso 1 1 calc R
C61 C 0.9465(3) 0.4321(2) 0.21497(18) 0.0413(5) Uani 1 1 d .
C62 C 1.0486(3) 0.4167(3) 0.2628(2) 0.0615(8) Uani 1 1 d .
H62 H 1.0346 0.4766 0.3061 0.074 Uiso 1 1 calc R
C63 C 1.1722(4) 0.3123(3) 0.2470(3) 0.0733(9) Uani 1 1 d .
H63 H 1.2402 0.3028 0.2797 0.088 Uiso 1 1 calc R
C64 C 1.1942(3) 0.2230(3) 0.1832(2) 0.0636(8) Uani 1 1 d .
H64 H 1.2766 0.1531 0.1730 0.076 Uiso 1 1 calc R
C65 C 1.0949(3) 0.2373(3) 0.1349(2) 0.0629(8) Uani 1 1 d .
H65 H 1.1098 0.1774 0.0913 0.076 Uiso 1 1 calc R
C66 C 0.9718(3) 0.3409(2) 0.1507(2) 0.0528(7) Uani 1 1 d .
H66 H 0.9045 0.3496 0.1176 0.063 Uiso 1 1 calc R
O1 O 0.6684(3) 0.5606(2) 0.00905(16) 0.0814(7) Uani 1 1 d .
P1 P 0.78691(7) 0.57038(5) 0.22367(4) 0.03708(13) Uani 1 1 d .
Fe1 Fe 0.58547(4) 0.54750(3) 0.21870(3) 0.03845(9) Uani 1 1 d .
Sn1 Sn 0.428440(17) 0.766613(13) 0.245018(11) 0.03553(6) Uani 1 1 d .

loop_
_atom_site_aniso_label
_atom_site_aniso_U_11
_atom_site_aniso_U_22
_atom_site_aniso_U_33
_atom_site_aniso_U_23
_atom_site_aniso_U_13
_atom_site_aniso_U_12
C1 0.0716(19) 0.0513(16) 0.0571(17) 0.0154(13) -0.0085(15) -0.0358(15)
C2 0.0693(19) 0.0464(15) 0.074(2) 0.0251(14) -0.0283(16) -0.0324(15)
C3 0.084(2) 0.0367(15) 0.091(2) 0.0063(15) -0.0220(19) -0.0342(15)
C4 0.102(3) 0.075(2) 0.090(3) 0.0202(19) -0.044(2) -0.069(2)
C5 0.0520(17) 0.064(2) 0.092(2) 0.0235(18) -0.0181(17) -0.0348(15)
C6 0.0517(15) 0.0465(15) 0.0545(17) -0.0032(12) -0.0188(13) -0.0149(12)
C11 0.0441(13) 0.0471(14) 0.0427(13) 0.0059(11) -0.0190(11) -0.0193(11)
C12 0.0513(15) 0.0606(17) 0.0499(15) -0.0008(13) -0.0182(13) -0.0255(13)
C13 0.0673(19) 0.089(2) 0.0521(17) 0.0032(16) -0.0271(15) -0.0435(19)
C14 0.0654(19) 0.093(2) 0.069(2) 0.0310(18) -0.0429(17) -0.0451(19)
C15 0.064(2) 0.064(2) 0.095(3) 0.0173(18) -0.0468(19) -0.0146(16)
C16 0.0630(18) 0.0488(16) 0.0697(19) -0.0016(14) -0.0344(15) -0.0130(14)
C21 0.0380(12) 0.0326(11) 0.0412(12) 0.0035(9) -0.0170(10) -0.0107(9)
C22 0.0655(17) 0.0440(14) 0.0427(14) 0.0021(11) -0.0223(13) -0.0230(13)
C23 0.080(2) 0.0482(16) 0.070(2) 0.0051(14) -0.0378(17) -0.0336(15)
C24 0.0561(17) 0.0502(16) 0.076(2) 0.0151(15) -0.0226(15) -0.0302(14)
C25 0.0526(16) 0.0535(16) 0.0519(16) 0.0131(13) -0.0075(13) -0.0186(13)
C26 0.0542(15) 0.0416(13) 0.0424(14) -0.0011(11) -0.0148(12) -0.0128(12)
C31 0.0459(14) 0.0423(13) 0.0382(13) 0.0018(10) -0.0119(11) -0.0107(11)
C32 0.0510(17) 0.113(3) 0.0520(18) -0.0020(18) -0.0131(14) -0.0276(18)
C33 0.054(2) 0.155(4) 0.059(2) 0.003(2) 0.0002(17) -0.028(2)
C34 0.078(2) 0.090(3) 0.0406(17) -0.0014(16) -0.0013(16) -0.001(2)
C35 0.099(3) 0.0601(19) 0.0468(17) 0.0019(14) -0.0326(18) -0.0166(18)
C36 0.0645(17) 0.0500(15) 0.0457(15) 0.0024(12) -0.0220(13) -0.0189(13)
C41 0.0505(15) 0.0526(15) 0.0485(15) 0.0123(12) -0.0084(12) -0.0223(13)
C51 0.0407(13) 0.0421(13) 0.0468(14) -0.0001(11) -0.0160(11) -0.0159(11)
C52 0.0633(17) 0.0445(15) 0.0631(18) 0.0041(13) -0.0238(14) -0.0246(13)
C53 0.080(2) 0.0518(17) 0.088(2) -0.0081(16) -0.0310(19) -0.0322(16)
C54 0.079(2) 0.087(2) 0.064(2) -0.0201(18) -0.0241(17) -0.037(2)
C55 0.102(3) 0.106(3) 0.0488(18) 0.0021(18) -0.0217(18) -0.064(2)
C56 0.085(2) 0.073(2) 0.0486(16) 0.0044(14) -0.0174(15) -0.0519(18)
C61 0.0407(13) 0.0393(13) 0.0415(13) 0.0059(10) -0.0126(10) -0.0134(10)
C62 0.0606(18) 0.0522(16) 0.077(2) -0.0056(15) -0.0360(16) -0.0136(14)
C63 0.0571(18) 0.070(2) 0.097(3) 0.0047(19) -0.0444(19) -0.0107(16)
C64 0.0524(17) 0.0496(16) 0.074(2) 0.0051(15) -0.0190(15) -0.0041(13)
C65 0.0616(18) 0.0471(16) 0.0638(19) -0.0129(14) -0.0164(15) -0.0035(14)
C66 0.0514(15) 0.0487(15) 0.0531(16) -0.0046(12) -0.0224(13) -0.0072(12)
O1 0.0921(17) 0.105(2) 0.0433(13) -0.0043(12) -0.0190(12) -0.0341(15)
P1 0.0398(3) 0.0338(3) 0.0380(3) 0.0040(2) -0.0116(3) -0.0152(3)
Fe1 0.04277(19) 0.03163(17) 0.04406(19) 0.00297(14) -0.01430(15) -0.01720(14)
Sn1 0.03900(10) 0.03340(9) 0.03519(9) 0.00022(6) -0.01313(7) -0.01343(7)

loop_
_atom_type_symbol
_atom_type_description
_atom_type_scat_dispersion_real
_atom_type_scat_dispersion_imag
_atom_type_scat_source
C C 0.0033 0.0016 'International Tables Vol C Tables 4.2.6.8 and 6.1.1.4'
H H 0.0000 0.0000 'International Tables Vol C Tables 4.2.6.8 and 6.1.1.4'
O O 0.0106 0.0060 'International Tables Vol C Tables 4.2.6.8 and 6.1.1.4'
P P 0.1023 0.0942 'International Tables Vol C Tables 4.2.6.8 and 6.1.1.4'
Fe Fe 0.3463 0.8444 'International Tables Vol C Tables 4.2.6.8 and 6.1.1.4'
Sn Sn -0.6537 1.4246 'International Tables Vol C Tables 4.2.6.8 and 6.1.1.4'

loop_
_geom_angle_atom_site_label_1
_geom_angle_atom_site_label_2
_geom_angle_atom_site_label_3
_geom_angle
C2 C1 C5 108.2(3)
C2 C1 Fe1 70.82(17)
C5 C1 Fe1 70.20(17)
C2 C1 H1 125.9
C5 C1 H1 125.9
Fe1 C1 H1 124.7
C3 C2 C1 108.4(3)
C3 C2 Fe1 70.58(17)
C1 C2 Fe1 70.26(16)
C3 C2 H2 125.8
C1 C2 H2 125.8
Fe1 C2 H2 125.0
C2 C3 C4 107.6(3)
C2 C3 Fe1 70.68(16)
C4 C3 Fe1 69.70(17)
C2 C3 H3 126.2
C4 C3 H3 126.2
Fe1 C3 H3 125.0
C5 C4 C3 108.4(3)
C5 C4 Fe1 70.64(17)
C3 C4 Fe1 71.01(17)
C5 C4 H4 125.8
C3 C4 H4 125.8
Fe1 C4 H4 124.2
C4 C5 C1 107.4(3)
C4 C5 Fe1 70.15(18)
C1 C5 Fe1 70.56(16)
C4 C5 H5 126.3
C1 C5 H5 126.3
Fe1 C5 H5 124.6
O1 C6 Fe1 177.0(3)
C16 C11 C12 117.2(2)
C16 C11 Sn1 119.99(19)
C12 C11 Sn1 122.8(2)
C11 C12 C13 121.2(3)
C11 C12 H12 119.4
C13 C12 H12 119.4
C14 C13 C12 120.6(3)
C14 C13 H13 119.7
C12 C13 H13 119.7
C15 C14 C13 119.1(3)
C15 C14 H14 120.4
C13 C14 H14 120.4
C14 C15 C16 120.5(3)
C14 C15 H15 119.7
C16 C15 H15 119.7
C11 C16 C15 121.3(3)
C11 C16 H16 119.4
C15 C16 H16 119.4
C26 C21 C22 116.7(2)
C26 C21 Sn1 120.31(18)
C22 C21 Sn1 122.90(18)
C23 C22 C21 121.5(3)
C23 C22 H22 119.3
C21 C22 H22 119.3
C24 C23 C22 120.2(3)
C24 C23 H23 119.9
C22 C23 H23 119.9
C23 C24 C25 119.6(3)
C23 C24 H24 120.2
C25 C24 H24 120.2
C24 C25 C26 120.2(3)
C24 C25 H25 119.9
C26 C25 H25 119.9
C25 C26 C21 121.8(3)
C25 C26 H26 119.1
C21 C26 H26 119.1
C32 C31 C36 117.3(3)
C32 C31 Sn1 120.8(2)
C36 C31 Sn1 121.4(2)
C31 C32 C33 121.0(3)
C31 C32 H32 119.5
C33 C32 H32 119.5
C34 C33 C32 120.6(4)
C34 C33 H33 119.7
C32 C33 H33 119.7
C33 C34 C35 119.5(3)
C33 C34 H34 120.2
C35 C34 H34 120.2
C34 C35 C36 120.3(3)
C34 C35 H35 119.8
C36 C35 H35 119.8
C31 C36 C35 121.2(3)
C31 C36 H36 119.4
C35 C36 H36 119.4
P1 C41 H41A 109.5
P1 C41 H41B 109.5
H41A C41 H41B 109.5
P1 C41 H41C 109.5
H41A C41 H41C 109.5
H41B C41 H41C 109.5
C52 C51 C56 117.8(3)
C52 C51 P1 122.2(2)
C56 C51 P1 120.0(2)
C51 C52 C53 120.6(3)
C51 C52 H52 119.7
C53 C52 H52 119.7
C54 C53 C52 120.3(3)
C54 C53 H53 119.8
C52 C53 H53 119.8
C53 C54 C55 120.2(3)
C53 C54 H54 119.9
C55 C54 H54 119.9
C54 C55 C56 120.0(3)
C54 C55 H55 120.0
C56 C55 H55 120.0
C55 C56 C51 121.1(3)
C55 C56 H56 119.5
C51 C56 H56 119.5
C62 C61 C66 117.9(2)
C62 C61 P1 124.0(2)
C66 C61 P1 117.85(19)
C61 C62 C63 120.6(3)
C61 C62 H62 119.7
C63 C62 H62 119.7
C64 C63 C62 120.3(3)
C64 C63 H63 119.9
C62 C63 H63 119.9
C65 C64 C63 119.7(3)
C65 C64 H64 120.1
C63 C64 H64 120.1
C64 C65 C66 120.0(3)
C64 C65 H65 120.0
C66 C65 H65 120.0
C65 C66 C61 121.4(3)
C65 C66 H66 119.3
C61 C66 H66 119.3
C41 P1 C51 103.70(13)
C41 P1 C61 98.95(12)
C51 P1 C61 102.83(11)
C41 P1 Fe1 115.82(10)
C51 P1 Fe1 118.38(8)
C61 P1 Fe1 114.57(8)
C6 Fe1 C4 94.79(14)
C6 Fe1 C5 120.25(14)
C4 Fe1 C5 39.20(14)
C6 Fe1 C1 158.92(13)
C4 Fe1 C1 65.52(14)
C5 Fe1 C1 39.24(13)
C6 Fe1 C3 104.70(14)
C4 Fe1 C3 39.30(14)
C5 Fe1 C3 65.82(13)
C1 Fe1 C3 65.35(13)
C6 Fe1 C2 140.83(13)
C4 Fe1 C2 65.36(13)
C5 Fe1 C2 65.58(13)
C1 Fe1 C2 38.92(12)
C3 Fe1 C2 38.74(13)
C6 Fe1 P1 91.73(9)
C4 Fe1 P1 151.16(11)
C5 Fe1 P1 147.84(11)
C1 Fe1 P1 109.13(10)
C3 Fe1 P1 111.94(10)
C2 Fe1 P1 92.38(9)
C6 Fe1 Sn1 89.63(9)
C4 Fe1 Sn1 113.94(12)
C5 Fe1 Sn1 83.59(9)
C1 Fe1 Sn1 91.74(9)
C3 Fe1 Sn1 149.41(10)
C2 Fe1 Sn1 128.83(9)
P1 Fe1 Sn1 94.13(2)
C21 Sn1 C11 100.58(9)
C21 Sn1 C31 105.28(9)
C11 Sn1 C31 102.96(10)
C21 Sn1 Fe1 124.53(6)
C11 Sn1 Fe1 110.80(7)
C31 Sn1 Fe1 110.38(7)

loop_
_geom_bond_atom_site_label_1
_geom_bond_atom_site_label_2
_geom_bond_distance
C1 C2 1.402(4)
C1 C5 1.408(5)
C1 Fe1 2.100(3)
C1 H1 0.9300
C2 C3 1.397(5)
C2 Fe1 2.107(3)
C2 H2 0.9300
C3 C4 1.410(5)
C3 Fe1 2.106(3)
C3 H3 0.9300
C4 C5 1.404(5)
C4 Fe1 2.089(3)
C4 H4 0.9300
C5 Fe1 2.095(3)
C5 H5 0.9300
C6 O1 1.151(3)
C6 Fe1 1.738(3)
C11 C16 1.379(4)
C11 C12 1.383(4)
C11 Sn1 2.180(2)
C12 C13 1.389(4)
C12 H12 0.9300
C13 C14 1.366(5)
C13 H13 0.9300
C14 C15 1.363(5)
C14 H14 0.9300
C15 C16 1.392(4)
C15 H15 0.9300
C16 H16 0.9300
C21 C26 1.391(3)
C21 C22 1.394(3)
C21 Sn1 2.173(2)
C22 C23 1.387(4)
C22 H22 0.9300
C23 C24 1.369(4)
C23 H23 0.9300
C24 C25 1.371(4)
C24 H24 0.9300
C25 C26 1.382(4)
C25 H25 0.9300
C26 H26 0.9300
C31 C32 1.378(4)
C31 C36 1.380(4)
C31 Sn1 2.181(2)
C32 C33 1.388(5)
C32 H32 0.9300
C33 C34 1.352(6)
C33 H33 0.9300
C34 C35 1.360(5)
C34 H34 0.9300
C35 C36 1.386(4)
C35 H35 0.9300
C36 H36 0.9300
C41 P1 1.826(3)
C41 H41A 0.9600
C41 H41B 0.9600
C41 H41C 0.9600
C51 C52 1.386(4)
C51 C56 1.391(4)
C51 P1 1.832(3)
C52 C53 1.392(4)
C52 H52 0.9300
C53 C54 1.358(5)
C53 H53 0.9300
C54 C55 1.372(5)
C54 H54 0.9300
C55 C56 1.381(4)
C55 H55 0.9300
C56 H56 0.9300
C61 C62 1.380(4)
C61 C66 1.387(4)
C61 P1 1.844(2)
C62 C63 1.391(4)
C62 H62 0.9300
C63 C64 1.376(5)
C63 H63 0.9300
C64 C65 1.362(4)
C64 H64 0.9300
C65 C66 1.382(4)
C65 H65 0.9300
C66 H66 0.9300
P1 Fe1 2.1957(8)
Fe1 Sn1 2.5458(5)

loop_
_geom_torsion_atom_site_label_1
_geom_torsion_atom_site_label_2
_geom_torsion_atom_site_label_3
_geom_torsion_atom_site_label_4
_geom_torsion
C5 C1 C2 C3 0.0(3)
Fe1 C1 C2 C3 -60.5(2)
C5 C1 C2 Fe1 60.55(19)
C1 C2 C3 C4 0.1(3)
Fe1 C2 C3 C4 -60.2(2)
C1 C2 C3 Fe1 60.33(19)
C2 C3 C4 C5 -0.2(3)
Fe1 C3 C4 C5 -61.1(2)
C2 C3 C4 Fe1 60.8(2)
C3 C4 C5 C1 0.2(3)
Fe1 C4 C5 C1 -61.1(2)
C3 C4 C5 Fe1 61.3(2)
C2 C1 C5 C4 -0.2(3)
Fe1 C1 C5 C4 60.8(2)
C2 C1 C5 Fe1 -60.95(19)
C16 C11 C12 C13 0.0(4)
Sn1 C11 C12 C13 -178.6(2)
C11 C12 C13 C14 -1.2(5)
C12 C13 C14 C15 1.2(5)
C13 C14 C15 C16 0.0(5)
C12 C11 C16 C15 1.2(5)
Sn1 C11 C16 C15 179.8(3)
C14 C15 C16 C11 -1.2(5)
C26 C21 C22 C23 0.5(4)
Sn1 C21 C22 C23 -175.6(2)
C21 C22 C23 C24 -1.1(5)
C22 C23 C24 C25 0.9(5)
C23 C24 C25 C26 -0.1(5)
C24 C25 C26 C21 -0.4(4)
C22 C21 C26 C25 0.2(4)
Sn1 C21 C26 C25 176.5(2)
C36 C31 C32 C33 -2.0(5)
Sn1 C31 C32 C33 170.3(3)
C31 C32 C33 C34 2.1(7)
C32 C33 C34 C35 -0.7(7)
C33 C34 C35 C36 -0.6(6)
C32 C31 C36 C35 0.7(4)
Sn1 C31 C36 C35 -171.6(2)
C34 C35 C36 C31 0.6(5)
C56 C51 C52 C53 0.2(4)
P1 C51 C52 C53 178.3(2)
C51 C52 C53 C54 -0.4(5)
C52 C53 C54 C55 0.6(6)
C53 C54 C55 C56 -0.7(6)
C54 C55 C56 C51 0.5(6)
C52 C51 C56 C55 -0.3(5)
P1 C51 C56 C55 -178.4(3)
C66 C61 C62 C63 -0.3(5)
P1 C61 C62 C63 -175.3(3)
C61 C62 C63 C64 0.0(5)
C62 C63 C64 C65 0.4(6)
C63 C64 C65 C66 -0.6(5)
C64 C65 C66 C61 0.3(5)
C62 C61 C66 C65 0.2(4)
P1 C61 C66 C65 175.5(2)
C52 C51 P1 C41 13.1(3)
C56 C51 P1 C41 -168.8(2)
C52 C51 P1 C61 115.8(2)
C56 C51 P1 C61 -66.1(3)
C52 C51 P1 Fe1 -116.7(2)
C56 C51 P1 Fe1 61.3(3)
C62 C61 P1 C41 90.6(3)
C66 C61 P1 C41 -84.4(2)
C62 C61 P1 C51 -15.8(3)
C66 C61 P1 C51 169.2(2)
C62 C61 P1 Fe1 -145.6(2)
C66 C61 P1 Fe1 39.4(2)
C5 C4 Fe1 C6 -134.2(2)
C3 C4 Fe1 C6 107.4(2)
C3 C4 Fe1 C5 -118.4(3)
C5 C4 Fe1 C1 38.0(2)
C3 C4 Fe1 C1 -80.4(2)
C5 C4 Fe1 C3 118.4(3)
C5 C4 Fe1 C2 81.0(2)
C3 C4 Fe1 C2 -37.4(2)
C5 C4 Fe1 P1 123.4(2)
C3 C4 Fe1 P1 5.0(4)
C5 C4 Fe1 Sn1 -42.5(2)
C3 C4 Fe1 Sn1 -160.83(19)
C4 C5 Fe1 C6 55.8(2)
C1 C5 Fe1 C6 173.48(18)
C1 C5 Fe1 C4 117.7(3)
C4 C5 Fe1 C1 -117.7(3)
C4 C5 Fe1 C3 -37.7(2)
C1 C5 Fe1 C3 80.0(2)
C4 C5 Fe1 C2 -80.3(2)
C1 C5 Fe1 C2 37.35(18)
C4 C5 Fe1 P1 -130.8(2)
C1 C5 Fe1 P1 -13.1(3)
C4 C5 Fe1 Sn1 141.6(2)
C1 C5 Fe1 Sn1 -100.70(18)
C2 C1 Fe1 C6 102.6(4)
C5 C1 Fe1 C6 -15.8(4)
C2 C1 Fe1 C4 80.5(2)
C5 C1 Fe1 C4 -37.9(2)
C2 C1 Fe1 C5 118.4(3)
C2 C1 Fe1 C3 37.09(19)
C5 C1 Fe1 C3 -81.3(2)
C5 C1 Fe1 C2 -118.4(3)
C2 C1 Fe1 P1 -68.92(19)
C5 C1 Fe1 P1 172.64(17)
C2 C1 Fe1 Sn1 -163.90(18)
C5 C1 Fe1 Sn1 77.67(19)
C2 C3 Fe1 C6 162.5(2)
C4 C3 Fe1 C6 -79.4(2)
C2 C3 Fe1 C4 -118.1(3)
C2 C3 Fe1 C5 -80.5(2)
C4 C3 Fe1 C5 37.6(2)
C2 C3 Fe1 C1 -37.26(19)
C4 C3 Fe1 C1 80.8(2)
C4 C3 Fe1 C2 118.1(3)
C2 C3 Fe1 P1 64.5(2)
C4 C3 Fe1 P1 -177.4(2)
C2 C3 Fe1 Sn1 -82.0(3)
C4 C3 Fe1 Sn1 36.1(3)
C3 C2 Fe1 C6 -27.4(3)
C1 C2 Fe1 C6 -146.2(2)
C3 C2 Fe1 C4 37.9(2)
C1 C2 Fe1 C4 -80.9(2)
C3 C2 Fe1 C5 81.2(2)
C1 C2 Fe1 C5 -37.7(2)
C3 C2 Fe1 C1 118.9(3)
C1 C2 Fe1 C3 -118.9(3)
C3 C2 Fe1 P1 -123.07(19)
C1 C2 Fe1 P1 118.08(18)
C3 C2 Fe1 Sn1 139.69(18)
C1 C2 Fe1 Sn1 20.8(2)
C41 P1 Fe1 C6 20.65(14)
C51 P1 Fe1 C6 144.74(13)
C61 P1 Fe1 C6 -93.64(13)
C41 P1 Fe1 C4 123.8(2)
C51 P1 Fe1 C4 -112.1(2)
C61 P1 Fe1 C4 9.5(2)
C41 P1 Fe1 C5 -153.6(2)
C51 P1 Fe1 C5 -29.5(2)
C61 P1 Fe1 C5 92.1(2)
C41 P1 Fe1 C1 -162.38(14)
C51 P1 Fe1 C1 -38.30(13)
C61 P1 Fe1 C1 83.33(13)
C41 P1 Fe1 C3 127.26(15)
C51 P1 Fe1 C3 -108.65(14)
C61 P1 Fe1 C3 12.97(14)
C41 P1 Fe1 C2 161.69(14)
C51 P1 Fe1 C2 -74.22(13)
C61 P1 Fe1 C2 47.40(13)
C41 P1 Fe1 Sn1 -69.10(11)
C51 P1 Fe1 Sn1 54.98(9)
C61 P1 Fe1 Sn1 176.61(9)
C26 C21 Sn1 C11 -59.0(2)
C22 C21 Sn1 C11 117.0(2)
C26 C21 Sn1 C31 -165.67(19)
C22 C21 Sn1 C31 10.3(2)
C26 C21 Sn1 Fe1 65.6(2)
C22 C21 Sn1 Fe1 -118.43(19)
C16 C11 Sn1 C21 -61.5(2)
C12 C11 Sn1 C21 117.1(2)
C16 C11 Sn1 C31 47.0(2)
C12 C11 Sn1 C31 -134.4(2)
C16 C11 Sn1 Fe1 165.0(2)
C12 C11 Sn1 Fe1 -16.4(2)
C32 C31 Sn1 C21 130.7(3)
C36 C31 Sn1 C21 -57.4(2)
C32 C31 Sn1 C11 25.7(3)
C36 C31 Sn1 C11 -162.3(2)
C32 C31 Sn1 Fe1 -92.6(3)
C36 C31 Sn1 Fe1 79.4(2)
C6 Fe1 Sn1 C21 -61.85(12)
C4 Fe1 Sn1 C21 -156.92(14)
C5 Fe1 Sn1 C21 177.64(13)
C1 Fe1 Sn1 C21 139.19(12)
C3 Fe1 Sn1 C21 179.0(2)
C2 Fe1 Sn1 C21 126.26(13)
P1 Fe1 Sn1 C21 29.86(8)
C6 Fe1 Sn1 C11 58.12(11)
C4 Fe1 Sn1 C11 -36.95(13)
C5 Fe1 Sn1 C11 -62.39(13)
C1 Fe1 Sn1 C11 -100.84(12)
C3 Fe1 Sn1 C11 -61.1(2)
C2 Fe1 Sn1 C11 -113.76(13)
P1 Fe1 Sn1 C11 149.83(7)
C6 Fe1 Sn1 C31 171.51(12)
C4 Fe1 Sn1 C31 76.43(14)
C5 Fe1 Sn1 C31 50.99(13)
C1 Fe1 Sn1 C31 12.54(12)
C3 Fe1 Sn1 C31 52.3(2)
C2 Fe1 Sn1 C31 -0.38(14)
P1 Fe1 Sn1 C31 -96.78(8)
